data_4320904
loop_
_publ_author_name
'Hans P. H. Arp'
'Andreas Decken'
'Jack Passmore'
'Dale J. Wood'

_publ_section_title
;
 Preparation, Characterization, X-ray Crystal Structure, and Energetics of
 Cesium 5-Cyano-1,2,3,4-Tetrazolate: Cs[NCCNNNN]
;
_journal_name_full 'Inorganic Chemistry'
_journal_page_first 1840
_journal_page_last 1848
_journal_paper_doi 10.1021/ic990828q
_journal_volume 39
_journal_year 2000
_chemical_formula_sum 'C2 Cs N5'
_chemical_formula_weight 226.98
_chemical_name_systematic
; 
 ? 
;
_space_group_IT_number 15
_symmetry_cell_setting monoclinic
_symmetry_space_group_name_Hall '-C 2yc'
_symmetry_space_group_name_H-M 'C 1 2/c 1'
_atom_sites_solution_hydrogens geom
_atom_sites_solution_primary direct
_atom_sites_solution_secondary difmap
_audit_creation_method SHELXL
_cell_angle_alpha 90.00
_cell_angle_beta 120.31(3)
_cell_angle_gamma 90.00
_cell_formula_units_Z 4
_cell_length_a 8.297(2)
_cell_length_b 11.040(2)
_cell_length_c 6.9830(10)
_cell_measurement_temperature 293(2)
_cell_volume 552.2(3)
_computing_structure_refinement 'SHELXL-93 (Sheldrick, 1993)'
_computing_structure_solution 'SHELXS-86 (Sheldrick, 1990)'
_diffrn_ambient_temperature 293(2)
_diffrn_radiation_monochromator graphite
_diffrn_radiation_source 'fine-focus sealed tube'
_diffrn_radiation_type MoK\a
_diffrn_radiation_wavelength 0.71073
_diffrn_reflns_av_R_equivalents 0.1343
_diffrn_reflns_av_sigmaI/netI 0.0835
_diffrn_reflns_limit_h_max 13
_diffrn_reflns_limit_h_min -13
_diffrn_reflns_limit_k_max 17
_diffrn_reflns_limit_k_min -17
_diffrn_reflns_limit_l_max 11
_diffrn_reflns_limit_l_min -11
_diffrn_reflns_number 4306
_diffrn_reflns_theta_max 34.97
_diffrn_reflns_theta_min 3.39
_exptl_absorpt_coefficient_mu 6.593
_exptl_crystal_density_diffrn 2.730
_exptl_crystal_F_000 408
_refine_diff_density_max 1.582
_refine_diff_density_min -2.197
_refine_diff_density_rms 0.294
_refine_ls_extinction_coef 0.0230(21)
_refine_ls_extinction_expression Fc^*^=kFc[1+0.001xFc^2^\l^3^/sin(2\q)]^-1/4^
_refine_ls_extinction_method SHELXL
_refine_ls_goodness_of_fit_all 1.094
_refine_ls_goodness_of_fit_obs 1.076
_refine_ls_matrix_type full
_refine_ls_number_parameters 40
_refine_ls_number_reflns 1217
_refine_ls_number_restraints 0
_refine_ls_restrained_S_all 1.094
_refine_ls_restrained_S_obs 1.076
_refine_ls_R_factor_all 0.0622
_refine_ls_R_factor_obs 0.0475
_refine_ls_shift/esd_max 0.000
_refine_ls_shift/esd_mean 0.000
_refine_ls_structure_factor_coef Fsqd
_refine_ls_weighting_details 'w=1/[\s^2^(Fo^2^)+(0.0550P)^2^+2.0000P] where P=(Fo^2^+2Fc^2^)/3'
_refine_ls_weighting_scheme calc
_refine_ls_wR_factor_all 0.1201
_refine_ls_wR_factor_obs 0.1120
_reflns_number_observed 1095
_reflns_number_total 1217
_reflns_observed_criterion >2sigma(I)
_cod_data_source_file ic990828q.cif
_cod_data_source_block jp
_cod_depositor_comments
;
The following automatic conversions were performed:

'_refine_ls_weighting_scheme' value 'calc
w=1/[\s^2^(Fo^2^)+(0.0550P)^2^+2.0000P] where P=(Fo^2^+2Fc^2^)/3' was
changed to 'calc'. New tag '_refine_ls_weighting_details' was
created. The value of the new tag was set to
'w=1/[\s^2^(Fo^2^)+(0.0550P)^2^+2.0000P] where P=(Fo^2^+2Fc^2^)/3'.

Automatic conversion script
Id: cif_fix_values 3143 2015-03-26 13:38:13Z robertas 
;
_cod_original_cell_volume 552.2(2)
_cod_database_code 4320904

loop_
_symmetry_equiv_pos_as_xyz
'x, y, z'
'x, -y, z+1/2'
'x+1/2, y+1/2, z'
'x+1/2, -y+1/2, z+1/2'
'-x, -y, -z'
'-x, y, -z-1/2'
'-x+1/2, -y+1/2, -z'
'-x+1/2, y+1/2, -z-1/2'

loop_
_atom_site_aniso_label
_atom_site_aniso_U_11
_atom_site_aniso_U_22
_atom_site_aniso_U_33
_atom_site_aniso_U_23
_atom_site_aniso_U_13
_atom_site_aniso_U_12
Cs 0.0352(2) 0.0347(2) 0.0371(3) 0.000 0.0163(2) 0.000
N1 0.073(5) 0.037(3) 0.081(6) 0.000 0.036(5) 0.000
C2 0.052(3) 0.034(3) 0.046(3) 0.000 0.021(3) 0.000
C3 0.034(2) 0.036(2) 0.027(2) 0.000 0.018(2) 0.000
N4 0.037(2) 0.043(2) 0.043(2) 0.002(2) 0.0194(15) -0.0007(14)
N5 0.042(2) 0.040(2) 0.040(2) -0.0007(13) 0.021(2) -0.0034(13)

loop_
_atom_site_label
_atom_site_type_symbol
_atom_site_fract_x
_atom_site_fract_y
_atom_site_fract_z
_atom_site_U_iso_or_equiv
_atom_site_thermal_displace_type
_atom_site_occupancy
_atom_site_calc_flag
_atom_site_refinement_flags
_atom_site_disorder_group
Cs Cs 1.0000 0.11087(3) 0.2500 0.0366(2) Uani 1 d S .
N1 N 1.0000 0.8089(7) 0.2500 0.065(2) Uani 1 d S .
C2 C 1.0000 0.7059(7) 0.2500 0.0455(15) Uani 1 d S .
C3 C 1.0000 0.5764(6) 0.2500 0.0311(9) Uani 1 d S .
N4 N 0.8507(5) 0.5099(4) 0.1992(7) 0.0412(8) Uani 1 d . .
N5 N 0.9119(7) 0.3963(4) 0.2202(9) 0.0404(9) Uani 1 d . .

loop_
_atom_type_symbol
_atom_type_description
_atom_type_scat_dispersion_real
_atom_type_scat_dispersion_imag
_atom_type_scat_source
C C 0.0033 0.0016 'International Tables Vol C Tables 4.2.6.8 and 6.1.1.4'
N N 0.0061 0.0033 'International Tables Vol C Tables 4.2.6.8 and 6.1.1.4'
Cs Cs -0.3680 2.1192 'International Tables Vol C Tables 4.2.6.8 and 6.1.1.4'

loop_
_geom_angle_atom_site_label_1
_geom_angle_atom_site_label_2
_geom_angle_atom_site_label_3
_geom_angle
_geom_angle_site_symmetry_1
_geom_angle_site_symmetry_3
_geom_angle_publ_flag
N5 Cs N5 23.4(2) 6_756 . ?
N5 Cs N4 121.33(12) 6_756 7_655 ?
N5 Cs N4 105.77(12) . 7_655 ?
N5 Cs N4 105.77(12) 6_756 4 ?
N5 Cs N4 121.33(12) . 4 ?
N4 Cs N4 132.3(2) 7_655 4 ?
N5 Cs N4 120.54(13) 6_756 8_646 ?
N5 Cs N4 98.86(13) . 8_646 ?
N4 Cs N4 64.07(7) 7_655 8_646 ?
N4 Cs N4 99.43(9) 4 8_646 ?
N5 Cs N4 98.86(13) 6_756 3_545 ?
N5 Cs N4 120.54(13) . 3_545 ?
N4 Cs N4 99.43(9) 7_655 3_545 ?
N4 Cs N4 64.07(7) 4 3_545 ?
N4 Cs N4 140.5(2) 8_646 3_545 ?
N5 Cs N1 168.32(10) 6_756 1_545 ?
N5 Cs N1 168.32(10) . 1_545 ?
N4 Cs N1 66.15(8) 7_655 1_545 ?
N4 Cs N1 66.15(8) 4 1_545 ?
N4 Cs N1 70.24(8) 8_646 1_545 ?
N4 Cs N1 70.24(8) 3_545 1_545 ?
N5 Cs N5 99.97(11) 6_756 7_655 ?
N5 Cs N5 82.71(12) . 7_655 ?
N4 Cs N5 23.17(10) 7_655 7_655 ?
N4 Cs N5 154.19(10) 4 7_655 ?
N4 Cs N5 64.97(13) 8_646 7_655 ?
N4 Cs N5 114.03(13) 3_545 7_655 ?
N1 Cs N5 88.65(7) 1_545 7_655 ?
N5 Cs N5 82.71(12) 6_756 4 ?
N5 Cs N5 99.97(11) . 4 ?
N4 Cs N5 154.19(10) 7_655 4 ?
N4 Cs N5 23.17(10) 4 4 ?
N4 Cs N5 114.03(13) 8_646 4 ?
N4 Cs N5 64.97(13) 3_545 4 ?
N1 Cs N5 88.65(7) 1_545 4 ?
N5 Cs N5 177.30(13) 7_655 4 ?
N5 Cs N1 78.9(2) 6_756 5_766 ?
N5 Cs N1 73.2(2) . 5_766 ?
N4 Cs N1 126.15(9) 7_655 5_766 ?
N4 Cs N1 66.98(11) 4 5_766 ?
N4 Cs N1 63.09(10) 8_646 5_766 ?
N4 Cs N1 128.24(9) 3_545 5_766 ?
N1 Cs N1 104.24(12) 1_545 5_766 ?
N5 Cs N1 117.29(10) 7_655 5_766 ?
N5 Cs N1 63.46(10) 4 5_766 ?
N5 Cs N1 73.2(2) 6_756 5_765 ?
N5 Cs N1 78.9(2) . 5_765 ?
N4 Cs N1 66.98(11) 7_655 5_765 ?
N4 Cs N1 126.15(9) 4 5_765 ?
N4 Cs N1 128.24(9) 8_646 5_765 ?
N4 Cs N1 63.09(10) 3_545 5_765 ?
N1 Cs N1 104.24(12) 1_545 5_765 ?
N5 Cs N1 63.46(10) 7_655 5_765 ?
N5 Cs N1 117.29(10) 4 5_765 ?
N1 Cs N1 151.5(2) 5_766 5_765 ?
N5 Cs Cs 121.42(11) 6_756 5_755 ?
N5 Cs Cs 127.10(11) . 5_755 ?
N4 Cs Cs 49.73(8) 7_655 5_755 ?
N4 Cs Cs 100.50(8) 4 5_755 ?
N4 Cs Cs 104.98(8) 8_646 5_755 ?
N4 Cs Cs 49.71(8) 3_545 5_755 ?
N1 Cs Cs 54.964(10) 1_545 5_755 ?
N5 Cs Cs 66.68(10) 7_655 5_755 ?
N5 Cs Cs 111.64(9) 4 5_755 ?
N1 Cs Cs 159.20(12) 5_766 5_755 ?
N1 Cs Cs 49.27(12) 5_765 5_755 ?
C2 N1 Cs 180.000(1) . 1_565 ?
C2 N1 Cs 104.24(12) . 5_766 ?
Cs N1 Cs 75.76(12) 1_565 5_766 ?
C2 N1 Cs 104.24(12) . 5_765 ?
Cs N1 Cs 75.76(12) 1_565 5_765 ?
Cs N1 Cs 151.5(2) 5_766 5_765 ?
N1 C2 C3 180.000(2) . . ?
N4 C3 N4 112.7(6) . 6_756 ?
N4 C3 C2 123.6(3) . . ?
N4 C3 C2 123.6(3) 6_756 . ?
C3 N4 N5 103.8(4) . . ?
C3 N4 Cs 137.3(3) . 7_655 ?
N5 N4 Cs 80.1(3) . 7_655 ?
C3 N4 Cs 122.7(3) . 3_455 ?
N5 N4 Cs 127.9(3) . 3_455 ?
Cs N4 Cs 80.57(9) 7_655 3_455 ?
N5 N5 N4 109.8(3) 6_756 . ?
N5 N5 Cs 78.32(10) 6_756 . ?
N4 N5 Cs 171.9(4) . . ?
N5 N5 Cs 137.8(6) 6_756 7_655 ?
N4 N5 Cs 76.7(3) . 7_655 ?
Cs N5 Cs 97.29(12) . 7_655 ?

loop_
_geom_bond_atom_site_label_1
_geom_bond_atom_site_label_2
_geom_bond_distance
_geom_bond_site_symmetry_2
_geom_bond_publ_flag
Cs N5 3.217(4) 6_756 ?
Cs N5 3.217(4) . ?
Cs N4 3.297(4) 7_655 ?
Cs N4 3.297(4) 4 ?
Cs N4 3.298(4) 8_646 ?
Cs N4 3.298(4) 3_545 ?
Cs N1 3.334(8) 1_545 ?
Cs N5 3.338(5) 7_655 ?
Cs N5 3.338(5) 4 ?
Cs N1 3.602(2) 5_766 ?
Cs N1 3.602(2) 5_765 ?
Cs Cs 4.2642(6) 5_755 ?
N1 C2 1.137(10) . ?
N1 Cs 3.334(8) 1_565 ?
N1 Cs 3.602(2) 5_766 ?
N1 Cs 3.602(2) 5_765 ?
C2 C3 1.430(9) . ?
C3 N4 1.325(5) . ?
C3 N4 1.325(5) 6_756 ?
N4 N5 1.333(6) . ?
N4 Cs 3.297(4) 7_655 ?
N4 Cs 3.298(4) 3_455 ?
N5 N5 1.303(11) 6_756 ?
N5 Cs 3.338(5) 7_655 ?
